data_4035843
loop_
_publ_author_name
'Skalenko, Yevhen A.'
'Druzhenko, Tetiana V.'
'Denisenko, Aleksandr V.'
'Samoilenko, Maryna V.'
'Dacenko, Oleksandr P.'
'Trofymchuk, Serhii A.'
'Grygorenko, Oleksandr O.'
'Tolmachev, Andrey A.'
'Mykhailiuk, Pavel K.'

_publ_section_title
;
 [2+2]-Photocycloaddition of N-Benzylmaleimide to Alkenes As an Approach
 to Functional 3-Azabicyclo[3.2.0]heptanes.
;
_journal_issue 12
_journal_name_full 'The Journal of organic chemistry'
_journal_page_first 6275
_journal_page_last 6289
_journal_paper_doi 10.1021/acs.joc.8b00077
_journal_volume 83
_journal_year 2018
_chemical_formula_sum 'C18 H19 N O4'
_chemical_formula_weight 313.34
_space_group_crystal_system monoclinic
_space_group_IT_number 14
_space_group_name_Hall '-P 2ybc'
_space_group_name_H-M_alt 'P 1 21/c 1'
_atom_sites_solution_hydrogens geom
_audit_creation_method SHELXL-2014/7
_cell_angle_alpha 90
_cell_angle_beta 103.26(3)
_cell_angle_gamma 90
_cell_formula_units_Z 4
_cell_length_a 17.576(5)
_cell_length_b 6.016(3)
_cell_length_c 15.422(5)
_cell_measurement_reflns_used 329
_cell_measurement_temperature 293(2)
_cell_measurement_theta_max 16.5
_cell_measurement_theta_min 3.5
_cell_volume 1587.2(11)
_computing_structure_refinement 'SHELXL-2014/7 (Sheldrick, 2014)'
_diffrn_ambient_temperature 293(2)
_diffrn_detector_area_resol_mean 16.1827
_diffrn_measured_fraction_theta_full 0.970
_diffrn_measured_fraction_theta_max 0.970
_diffrn_measurement_device_type 'Xcalibur, Sapphire3'
_diffrn_radiation_type MoK\a
_diffrn_radiation_wavelength 0.71073
_diffrn_reflns_av_R_equivalents 0.279
_diffrn_reflns_av_unetI/netI 0.2796
_diffrn_reflns_Laue_measured_fraction_full 0.970
_diffrn_reflns_Laue_measured_fraction_max 0.970
_diffrn_reflns_limit_h_max 20
_diffrn_reflns_limit_h_min -20
_diffrn_reflns_limit_k_max 7
_diffrn_reflns_limit_k_min -7
_diffrn_reflns_limit_l_max 18
_diffrn_reflns_limit_l_min 0
_diffrn_reflns_number 2609
_diffrn_reflns_point_group_measured_fraction_full 0.970
_diffrn_reflns_point_group_measured_fraction_max 0.970
_diffrn_reflns_theta_full 24.995
_diffrn_reflns_theta_max 24.995
_diffrn_reflns_theta_min 3.204
_diffrn_source 'Enhance (Mo) X-ray Source'
_exptl_absorpt_coefficient_mu 0.093
_exptl_absorpt_correction_T_max 1.000
_exptl_absorpt_correction_T_min 0.086
_exptl_absorpt_correction_type multi-scan
_exptl_absorpt_process_details
;
CrysAlis RED, Agilent Technologies,
Version 1.171.36.24 (release 03-12-2012 CrysAlis171 .NET)
(compiled Dec  3 2012,18:21:49)
Empirical absorption correction using spherical harmonics,
 implemented in SCALE3 ABSPACK scaling algorithm.
;
_exptl_crystal_colour colorless
_exptl_crystal_density_diffrn 1.311
_exptl_crystal_description plate
_exptl_crystal_F_000 664
_exptl_crystal_size_max 0.150
_exptl_crystal_size_mid 0.100
_exptl_crystal_size_min 0.020
_refine_diff_density_max 0.185
_refine_diff_density_min -0.275
_refine_diff_density_rms 0.055
_refine_ls_extinction_coef 0.016(2)
_refine_ls_extinction_expression Fc^*^=kFc[1+0.001xFc^2^\l^3^/sin(2\q)]^-1/4^
_refine_ls_extinction_method 'SHELXL-2014/7 (Sheldrick 2014'
_refine_ls_goodness_of_fit_ref 0.792
_refine_ls_hydrogen_treatment constr
_refine_ls_matrix_type full
_refine_ls_number_parameters 210
_refine_ls_number_reflns 2609
_refine_ls_number_restraints 0
_refine_ls_restrained_S_all 0.792
_refine_ls_R_factor_all 0.3019
_refine_ls_R_factor_gt 0.0972
_refine_ls_shift/su_max 0.001
_refine_ls_shift/su_mean 0.000
_refine_ls_structure_factor_coef Fsqd
_refine_ls_weighting_details 'w=1/[\s^2^(Fo^2^)+(0.0589P)^2^] where P=(Fo^2^+2Fc^2^)/3'
_refine_ls_weighting_scheme calc
_refine_ls_wR_factor_gt 0.1902
_refine_ls_wR_factor_ref 0.2669
_reflns_Friedel_coverage 0.000
_reflns_number_gt 663
_reflns_number_total 2609
_reflns_threshold_expression 'I > 2\s(I)'
_cod_data_source_file jo8b00077_si_002.cif
_cod_data_source_block 23a_1
_cod_original_cell_volume 1587.1(10)
_cod_original_sg_symbol_H-M 'P 21/c'
_cod_database_code 4035843
_shelx_shelxl_version_number 2014/7
_shelx_space_group_comment
;
The symmetry employed for this shelxl refinement is uniquely defined
by the following loop, which should always be used as a source of
symmetry information in preference to the above space-group names.
They are only intended as comments.
;
_shelx_estimated_absorpt_t_min 0.986
_shelx_estimated_absorpt_t_max 0.998

loop_
_space_group_symop_operation_xyz
'x, y, z'
'-x, y+1/2, -z+1/2'
'-x, -y, -z'
'x, -y-1/2, z-1/2'

loop_
_atom_site_label
_atom_site_type_symbol
_atom_site_fract_x
_atom_site_fract_y
_atom_site_fract_z
_atom_site_U_iso_or_equiv
_atom_site_adp_type
_atom_site_occupancy
_atom_site_site_symmetry_order
_atom_site_calc_flag
_atom_site_refinement_flags_posn
_atom_site_refinement_flags_adp
O1 O 0.2551(3) -0.0391(9) 0.2673(4) 0.0915(19) Uani 1 1 d . .
O2 O 0.3516(4) 0.5809(10) 0.4253(4) 0.104(2) Uani 1 1 d . .
O3 O 0.0336(4) 0.5091(9) 0.3918(4) 0.105(2) Uani 1 1 d . .
O4 O -0.0158(4) 0.1726(10) 0.3719(5) 0.097(2) Uani 1 1 d . .
N1 N 0.3180(4) 0.2635(9) 0.3394(5) 0.0671(18) Uani 1 1 d . .
C1 C 0.0874(5) 0.2145(11) 0.4956(6) 0.073(3) Uani 1 1 d . .
H1 H 0.0560 0.1806 0.5389 0.087 Uiso 1 1 calc R U
C2 C 0.1269(4) 0.0046(11) 0.4794(6) 0.077(2) Uani 1 1 d . .
H2A H 0.0941 -0.0794 0.4314 0.092 Uiso 1 1 calc R U
H2B H 0.1382 -0.0868 0.5326 0.092 Uiso 1 1 calc R U
C3 C 0.2032(4) 0.0769(11) 0.4541(5) 0.068(2) Uani 1 1 d . .
H3 H 0.2446 -0.0355 0.4669 0.081 Uiso 1 1 calc R U
C4 C 0.1945(5) 0.1923(12) 0.3623(5) 0.065(2) Uani 1 1 d . .
H4 H 0.1414 0.1941 0.3247 0.078 Uiso 1 1 calc R U
C5 C 0.2561(4) 0.1277(14) 0.3168(6) 0.069(2) Uani 1 1 d . .
C6 C 0.3048(5) 0.4336(15) 0.3934(6) 0.079(2) Uani 1 1 d . .
C7 C 0.2224(4) 0.4138(11) 0.4091(5) 0.064(2) Uani 1 1 d . .
H7 H 0.1879 0.5426 0.3934 0.077 Uiso 1 1 calc R U
C8 C 0.2264(4) 0.3029(11) 0.5027(6) 0.064(2) Uani 1 1 d . .
H8 H 0.2778 0.3060 0.5442 0.077 Uiso 1 1 calc R U
C9 C 0.1561(5) 0.3636(14) 0.5436(5) 0.076(2) Uani 1 1 d . .
H9A H 0.1687 0.3349 0.6071 0.092 Uiso 1 1 calc R U
H9B H 0.1428 0.5195 0.5338 0.092 Uiso 1 1 calc R U
C10 C 0.0346(5) 0.3236(14) 0.4181(6) 0.067(2) Uani 1 1 d . .
C11 C -0.0715(6) 0.2480(12) 0.2932(8) 0.103(4) Uani 1 1 d . .
H11A H -0.1036 0.1253 0.2668 0.154 Uiso 1 1 calc R U
H11B H -0.1039 0.3619 0.3094 0.154 Uiso 1 1 calc R U
H11C H -0.0441 0.3066 0.2511 0.154 Uiso 1 1 calc R U
C12 C 0.3947(4) 0.2315(11) 0.3165(6) 0.078(3) Uani 1 1 d . .
H12A H 0.4066 0.0740 0.3172 0.093 Uiso 1 1 calc R U
H12B H 0.4351 0.3037 0.3611 0.093 Uiso 1 1 calc R U
C13 C 0.3951(5) 0.3264(13) 0.2254(6) 0.068(2) Uani 1 1 d . .
C14 C 0.3660(5) 0.5290(13) 0.1982(6) 0.084(3) Uani 1 1 d . .
H14 H 0.3408 0.6112 0.2343 0.101 Uiso 1 1 calc R U
C15 C 0.3730(5) 0.6151(14) 0.1182(6) 0.080(3) Uani 1 1 d . .
H15 H 0.3488 0.7492 0.0986 0.097 Uiso 1 1 calc R U
C16 C 0.4160(5) 0.5046(15) 0.0658(7) 0.094(3) Uani 1 1 d . .
H16 H 0.4241 0.5657 0.0133 0.112 Uiso 1 1 calc R U
C17 C 0.4465(5) 0.2939(15) 0.0970(8) 0.086(3) Uani 1 1 d . .
H17 H 0.4720 0.2086 0.0621 0.103 Uiso 1 1 calc R U
C18 C 0.4390(4) 0.2140(12) 0.1777(6) 0.070(2) Uani 1 1 d . .
H18 H 0.4639 0.0827 0.1999 0.084 Uiso 1 1 calc R U

loop_
_atom_site_aniso_label
_atom_site_aniso_U_11
_atom_site_aniso_U_22
_atom_site_aniso_U_33
_atom_site_aniso_U_23
_atom_site_aniso_U_13
_atom_site_aniso_U_12
O1 0.094(4) 0.085(4) 0.098(5) -0.031(4) 0.027(4) 0.005(3)
O2 0.123(5) 0.085(4) 0.115(6) -0.018(4) 0.049(4) -0.031(4)
O3 0.140(6) 0.054(4) 0.130(6) 0.026(4) 0.049(5) -0.002(3)
O4 0.097(5) 0.074(4) 0.119(6) 0.001(4) 0.021(4) -0.011(4)
N1 0.064(4) 0.068(4) 0.070(5) -0.017(4) 0.018(4) 0.002(3)
C1 0.081(6) 0.049(4) 0.100(7) -0.004(4) 0.047(6) 0.007(4)
C2 0.075(5) 0.043(4) 0.115(7) 0.003(4) 0.027(5) 0.010(4)
C3 0.067(5) 0.041(4) 0.093(7) 0.010(4) 0.016(5) 0.015(3)
C4 0.061(5) 0.067(5) 0.072(6) 0.002(4) 0.024(4) 0.005(4)
C5 0.062(5) 0.061(5) 0.077(6) 0.005(5) 0.004(4) 0.010(4)
C6 0.099(7) 0.070(6) 0.063(6) 0.017(5) 0.007(5) -0.001(5)
C7 0.077(5) 0.042(4) 0.080(6) -0.011(4) 0.032(5) 0.001(4)
C8 0.065(5) 0.051(4) 0.078(6) -0.003(4) 0.022(5) -0.005(4)
C9 0.098(6) 0.073(5) 0.065(6) 0.002(5) 0.032(5) 0.003(5)
C10 0.058(5) 0.059(5) 0.090(7) 0.015(5) 0.030(5) 0.004(4)
C11 0.088(7) 0.088(8) 0.130(11) -0.001(6) 0.019(7) 0.016(5)
C12 0.051(4) 0.084(6) 0.106(8) 0.033(5) 0.035(5) 0.015(4)
C13 0.073(5) 0.058(5) 0.076(6) 0.012(4) 0.019(5) 0.015(4)
C14 0.119(7) 0.069(5) 0.061(6) 0.001(5) 0.015(5) -0.002(5)
C15 0.086(6) 0.064(5) 0.085(7) 0.015(5) 0.006(5) -0.001(5)
C16 0.069(5) 0.091(7) 0.133(9) -0.006(6) 0.049(6) -0.015(5)
C17 0.063(6) 0.081(6) 0.121(9) -0.023(6) 0.035(6) 0.006(4)
C18 0.053(5) 0.069(5) 0.093(7) 0.015(5) 0.024(5) 0.005(4)

loop_
_atom_type_symbol
_atom_type_description
_atom_type_scat_dispersion_real
_atom_type_scat_dispersion_imag
_atom_type_scat_source
C C 0.0033 0.0016 'International Tables Vol C Tables 4.2.6.8 and 6.1.1.4'
H H 0.0000 0.0000 'International Tables Vol C Tables 4.2.6.8 and 6.1.1.4'
N N 0.0061 0.0033 'International Tables Vol C Tables 4.2.6.8 and 6.1.1.4'
O O 0.0106 0.0060 'International Tables Vol C Tables 4.2.6.8 and 6.1.1.4'

loop_
_geom_angle_atom_site_label_1
_geom_angle_atom_site_label_2
_geom_angle_atom_site_label_3
_geom_angle
C10 O4 C11 117.9(7)
C5 N1 C6 111.8(7)
C5 N1 C12 125.9(6)
C6 N1 C12 122.1(7)
C10 C1 C2 117.9(8)
C10 C1 C9 113.7(7)
C2 C1 C9 103.2(6)
C1 C2 C3 105.6(5)
C2 C3 C4 116.6(6)
C2 C3 C8 105.7(6)
C4 C3 C8 90.5(5)
C5 C4 C7 105.2(6)
C5 C4 C3 112.8(6)
C7 C4 C3 90.3(6)
O1 C5 N1 122.8(7)
O1 C5 C4 126.2(8)
N1 C5 C4 110.9(7)
O2 C6 N1 126.0(8)
O2 C6 C7 124.3(8)
N1 C6 C7 109.7(7)
C6 C7 C4 101.8(6)
C6 C7 C8 109.5(6)
C4 C7 C8 90.3(5)
C9 C8 C3 104.8(6)
C9 C8 C7 113.5(6)
C3 C8 C7 88.7(5)
C1 C9 C8 106.0(6)
O3 C10 O4 119.7(9)
O3 C10 C1 130.4(9)
O4 C10 C1 109.9(8)
N1 C12 C13 111.7(6)
C14 C13 C18 120.1(8)
C14 C13 C12 123.0(7)
C18 C13 C12 115.9(7)
C13 C14 C15 121.0(8)
C14 C15 C16 120.9(8)
C15 C16 C17 116.2(8)
C18 C17 C16 121.1(8)
C13 C18 C17 120.1(7)

loop_
_geom_bond_atom_site_label_1
_geom_bond_atom_site_label_2
_geom_bond_distance
O1 C5 1.258(8)
O2 C6 1.232(9)
O3 C10 1.186(8)
O4 C10 1.352(10)
O4 C11 1.447(11)
N1 C5 1.342(9)
N1 C6 1.372(10)
N1 C12 1.482(9)
C1 C10 1.487(12)
C1 C2 1.489(8)
C1 C9 1.550(11)
C2 C3 1.543(9)
C3 C4 1.553(10)
C3 C8 1.561(9)
C4 C5 1.470(10)
C4 C7 1.541(10)
C6 C7 1.526(10)
C7 C8 1.577(10)
C8 C9 1.554(10)
C12 C13 1.518(11)
C13 C14 1.351(10)
C13 C18 1.361(11)
C14 C15 1.368(10)
C15 C16 1.395(10)
C16 C17 1.416(10)
C17 C18 1.368(12)

loop_
_geom_torsion_atom_site_label_1
_geom_torsion_atom_site_label_2
_geom_torsion_atom_site_label_3
_geom_torsion_atom_site_label_4
_geom_torsion
C10 C1 C2 C3 87.6(8)
C9 C1 C2 C3 -38.7(8)
C1 C2 C3 C4 -69.7(9)
C1 C2 C3 C8 28.9(9)
C2 C3 C4 C5 -142.0(7)
C8 C3 C4 C5 110.1(7)
C2 C3 C4 C7 111.3(6)
C8 C3 C4 C7 3.4(5)
C6 N1 C5 O1 179.8(8)
C12 N1 C5 O1 -4.8(13)
C6 N1 C5 C4 -4.3(9)
C12 N1 C5 C4 171.2(7)
C7 C4 C5 O1 -176.8(8)
C3 C4 C5 O1 86.2(10)
C7 C4 C5 N1 7.4(9)
C3 C4 C5 N1 -89.5(8)
C5 N1 C6 O2 179.0(8)
C12 N1 C6 O2 3.4(13)
C5 N1 C6 C7 -0.8(9)
C12 N1 C6 C7 -176.5(6)
O2 C6 C7 C4 -174.7(8)
N1 C6 C7 C4 5.2(8)
O2 C6 C7 C8 -80.1(9)
N1 C6 C7 C8 99.7(7)
C5 C4 C7 C6 -7.2(8)
C3 C4 C7 C6 106.6(6)
C5 C4 C7 C8 -117.2(6)
C3 C4 C7 C8 -3.4(5)
C2 C3 C8 C9 -7.1(8)
C4 C3 C8 C9 110.7(6)
C2 C3 C8 C7 -121.2(6)
C4 C3 C8 C7 -3.3(5)
C6 C7 C8 C9 155.1(6)
C4 C7 C8 C9 -102.2(6)
C6 C7 C8 C3 -99.3(6)
C4 C7 C8 C3 3.3(5)
C10 C1 C9 C8 -94.8(8)
C2 C1 C9 C8 34.1(8)
C3 C8 C9 C1 -16.1(8)
C7 C8 C9 C1 79.0(8)
C11 O4 C10 O3 -2.4(11)
C11 O4 C10 C1 -179.4(7)
C2 C1 C10 O3 -127.4(9)
C9 C1 C10 O3 -6.4(12)
C2 C1 C10 O4 49.3(9)
C9 C1 C10 O4 170.2(6)
C5 N1 C12 C13 86.0(9)
C6 N1 C12 C13 -99.0(9)
N1 C12 C13 C14 45.7(11)
N1 C12 C13 C18 -145.7(7)
C18 C13 C14 C15 6.7(13)
C12 C13 C14 C15 174.9(8)
C13 C14 C15 C16 -5.4(13)
C14 C15 C16 C17 4.3(12)
C15 C16 C17 C18 -5.0(12)
C14 C13 C18 C17 -7.3(13)
C12 C13 C18 C17 -176.3(8)
C16 C17 C18 C13 6.6(13)
